data_4335709
loop_
_publ_author_name
'Irene Prat'
'Anna Company'
'Teresa Corona'
'Teodor Parella'
'Xavi Ribas'
'Miquel Costas'

_publ_section_title
;
 Assessing the Impact of Electronic and Steric Tuning of the Ligand in the
 Spin State and Catalytic Oxidation Ability of the FeII(Pytacn) Family of
 Complexes
;
_journal_name_full 'Inorganic Chemistry'
_journal_page_first 9229
_journal_page_last 9244
_journal_paper_doi 10.1021/ic4004033
_journal_volume 52
_journal_year 2013
_chemical_formula_moiety 'C19 H32 Fe N6, 2(F6 Sb), C2 H3 N'
_chemical_formula_sum 'C21 H35 F12 Fe N7 Sb2'
_chemical_formula_weight 912.91
_chemical_name_systematic
;
 ?
;
_space_group_crystal_system monoclinic
_space_group_IT_number 14
_space_group_name_Hall '-P 2yn'
_space_group_name_H-M_alt 'P 1 21/n 1'
_symmetry_space_group_name_Hall '-P 2yn'
_symmetry_space_group_name_H-M 'P 1 21/n 1'
_atom_sites_solution_hydrogens geom
_audit_creation_method SHELXL-2013
_cell_angle_alpha 90
_cell_angle_beta 101.023(2)
_cell_angle_gamma 90
_cell_formula_units_Z 4
_cell_length_a 13.0482(17)
_cell_length_b 12.2015(16)
_cell_length_c 19.875(3)
_cell_measurement_reflns_used 4469
_cell_measurement_temperature 100(2)
_cell_measurement_theta_max 28.21
_cell_measurement_theta_min 2.40
_cell_volume 3105.9(7)
_computing_cell_refinement 'Bruker SMART'
_computing_data_collection 'Bruker SMART'
_computing_data_reduction 'Bruker SAINT'
_computing_molecular_graphics 'Bruker SHELXTL'
_computing_publication_material 'Bruker SHELXTL'
_computing_structure_refinement 'SHELXL-2013 (Sheldrick, 2013)'
_computing_structure_solution 'Bruker SHELXTL'
_diffrn_ambient_temperature 100(2)
_diffrn_measured_fraction_theta_full 0.999
_diffrn_measured_fraction_theta_max 0.990
_diffrn_radiation_type MoK\a
_diffrn_radiation_wavelength 0.71073
_diffrn_reflns_av_R_equivalents 0.0779
_diffrn_reflns_av_unetI/netI 0.0553
_diffrn_reflns_Laue_measured_fraction_full 0.999
_diffrn_reflns_Laue_measured_fraction_max 0.990
_diffrn_reflns_limit_h_max 17
_diffrn_reflns_limit_h_min -17
_diffrn_reflns_limit_k_max 16
_diffrn_reflns_limit_k_min -16
_diffrn_reflns_limit_l_max 26
_diffrn_reflns_limit_l_min -26
_diffrn_reflns_number 46648
_diffrn_reflns_point_group_measured_fraction_full 0.999
_diffrn_reflns_point_group_measured_fraction_max 0.990
_diffrn_reflns_theta_full 25.242
_diffrn_reflns_theta_max 28.358
_diffrn_reflns_theta_min 2.062
_exptl_absorpt_coefficient_mu 2.286
_exptl_absorpt_correction_T_max 1.0
_exptl_absorpt_correction_T_min 0.626215
_exptl_absorpt_correction_type empirical
_exptl_absorpt_process_details 'SADABS v2.10 BRUKER  2001'
_exptl_crystal_colour colorless
_exptl_crystal_density_diffrn 1.952
_exptl_crystal_description plate
_exptl_crystal_F_000 1784
_exptl_crystal_size_max 0.35
_exptl_crystal_size_mid 0.35
_exptl_crystal_size_min 0.08
_refine_diff_density_max 1.599
_refine_diff_density_min -1.352
_refine_diff_density_rms 0.182
_refine_ls_extinction_method none
_refine_ls_goodness_of_fit_ref 1.246
_refine_ls_hydrogen_treatment constr
_refine_ls_matrix_type full
_refine_ls_number_parameters 394
_refine_ls_number_reflns 7689
_refine_ls_number_restraints 0
_refine_ls_restrained_S_all 1.246
_refine_ls_R_factor_all 0.0799
_refine_ls_R_factor_gt 0.0634
_refine_ls_shift/su_max 0.001
_refine_ls_shift/su_mean 0.000
_refine_ls_structure_factor_coef Fsqd
_refine_ls_weighting_details 'w=1/[\s^2^(Fo^2^)+(0.0208P)^2^+27.4721P] where P=(Fo^2^+2Fc^2^)/3'
_refine_ls_weighting_scheme calc
_refine_ls_wR_factor_gt 0.1204
_refine_ls_wR_factor_ref 0.1253
_reflns_Friedel_coverage 0.000
_reflns_number_gt 6382
_reflns_number_total 7689
_reflns_threshold_expression 'I > 2\s(I)'
_cod_data_source_file ic4004033_si_002_11.cif
_cod_data_source_block '[Fe(Me,Hpytacn)(CH3CN)2](SbF6)2_100K'
_cod_database_code 4335709
_shelx_space_group_comment
;
The symmetry employed for this shelxl refinement is uniquely defined
by the following loop, which should always be used as a source of
symmetry information in preference to the above space-group names.
They are only intended as comments.
;
_shelxl_version_number 2013-3

loop_
_space_group_symop_operation_xyz
'x, y, z'
'-x+1/2, y+1/2, -z+1/2'
'-x, -y, -z'
'x-1/2, -y-1/2, z-1/2'

loop_
_atom_site_label
_atom_site_type_symbol
_atom_site_fract_x
_atom_site_fract_y
_atom_site_fract_z
_atom_site_U_iso_or_equiv
_atom_site_adp_type
_atom_site_occupancy
_atom_site_site_symmetry_order
_atom_site_calc_flag
_atom_site_refinement_flags_posn
_atom_site_refinement_flags_adp
Sb1 Sb 0.46028(3) 0.54059(4) 0.18205(2) 0.01631(11) Uani 1 1 d . .
F1 F 0.5819(3) 0.6100(4) 0.2287(3) 0.0395(12) Uani 1 1 d . .
F2 F 0.4704(4) 0.6169(4) 0.1020(3) 0.0395(12) Uani 1 1 d . .
F3 F 0.3406(3) 0.4698(4) 0.1348(2) 0.0308(10) Uani 1 1 d . .
F4 F 0.4475(3) 0.4647(4) 0.2620(2) 0.0286(10) Uani 1 1 d . .
F5 F 0.5423(3) 0.4266(4) 0.1566(3) 0.0329(11) Uani 1 1 d . .
F6 F 0.3795(3) 0.6543(3) 0.2080(2) 0.0298(10) Uani 1 1 d . .
Sb2 Sb 0.25537(3) 0.61969(4) 0.51464(2) 0.01645(11) Uani 1 1 d . .
F7 F 0.3344(3) 0.5463(4) 0.5895(2) 0.0336(11) Uani 1 1 d . .
F8 F 0.3055(4) 0.5280(4) 0.4528(3) 0.0388(12) Uani 1 1 d . .
F9 F 0.1754(3) 0.6958(4) 0.4407(2) 0.0289(10) Uani 1 1 d . .
F10 F 0.2025(3) 0.7110(4) 0.5760(2) 0.0282(10) Uani 1 1 d . .
F11 F 0.3638(3) 0.7194(4) 0.5130(2) 0.0313(10) Uani 1 1 d . .
F12 F 0.1428(4) 0.5237(4) 0.5146(3) 0.0390(12) Uani 1 1 d . .
Fe1 Fe 0.53154(7) 0.00684(7) 0.30172(5) 0.01104(18) Uani 1 1 d . .
N1 N 0.4597(4) 0.0963(4) 0.3684(3) 0.0136(11) Uani 1 1 d . .
C1 C 0.4013(5) 0.0681(5) 0.4150(3) 0.0156(13) Uani 1 1 d . .
N2 N 0.5433(4) 0.1530(4) 0.2599(3) 0.0136(11) Uani 1 1 d . .
C2 C 0.3961(5) -0.0499(6) 0.4356(4) 0.0194(14) Uani 1 1 d . .
H2A H 0.4670 -0.0795 0.4484 0.029 Uiso 1 1 calc R U
H2B H 0.3570 -0.0920 0.3971 0.029 Uiso 1 1 calc R U
H2C H 0.3609 -0.0552 0.4749 0.029 Uiso 1 1 calc R U
N3 N 0.6056(4) -0.0491(4) 0.2269(3) 0.0147(11) Uani 1 1 d . .
C3 C 0.3501(5) 0.1472(6) 0.4466(4) 0.0202(14) Uani 1 1 d . .
H3A H 0.3080 0.1250 0.4782 0.024 Uiso 1 1 calc R U
N4 N 0.3971(4) -0.0092(4) 0.2284(3) 0.0139(11) Uani 1 1 d . .
C4 C 0.3589(5) 0.2567(6) 0.4329(4) 0.0209(14) Uani 1 1 d . .
H4A H 0.3212 0.3100 0.4532 0.025 Uiso 1 1 calc R U
N5 N 0.6614(4) 0.0229(4) 0.3679(3) 0.0114(10) Uani 1 1 d . .
C5 C 0.4238(5) 0.2877(6) 0.3890(3) 0.0182(14) Uani 1 1 d . .
H5A H 0.4335 0.3628 0.3794 0.022 Uiso 1 1 calc R U
N6 N 0.5202(4) -0.1412(4) 0.3354(3) 0.0135(11) Uani 1 1 d . .
C6 C 0.4746(5) 0.2062(5) 0.3593(3) 0.0141(12) Uani 1 1 d . .
C7 C 0.5537(5) 0.2341(5) 0.3169(3) 0.0145(13) Uani 1 1 d . .
H7A H 0.5416 0.3092 0.2982 0.017 Uiso 1 1 calc R U
H7B H 0.6248 0.2307 0.3452 0.017 Uiso 1 1 calc R U
C8 C 0.6389(5) 0.1503(5) 0.2289(3) 0.0162(13) Uani 1 1 d . .
H8A H 0.7021 0.1517 0.2655 0.019 Uiso 1 1 calc R U
H8B H 0.6404 0.2152 0.1992 0.019 Uiso 1 1 calc R U
C9 C 0.6369(5) 0.0460(5) 0.1869(3) 0.0163(13) Uani 1 1 d . .
H9A H 0.5865 0.0540 0.1431 0.020 Uiso 1 1 calc R U
H9B H 0.7069 0.0324 0.1762 0.020 Uiso 1 1 calc R U
C10 C 0.7002(5) -0.1186(6) 0.2509(4) 0.0196(14) Uani 1 1 d . .
H10A H 0.7232 -0.1511 0.2112 0.029 Uiso 1 1 calc R U
H10B H 0.6829 -0.1771 0.2807 0.029 Uiso 1 1 calc R U
H10C H 0.7563 -0.0732 0.2765 0.029 Uiso 1 1 calc R U
C11 C 0.5273(5) -0.1196(6) 0.1820(3) 0.0179(13) Uani 1 1 d . .
H11A H 0.5179 -0.1890 0.2059 0.021 Uiso 1 1 calc R U
H11B H 0.5523 -0.1375 0.1393 0.021 Uiso 1 1 calc R U
C12 C 0.4242(5) -0.0587(5) 0.1649(3) 0.0169(13) Uani 1 1 d . .
H12A H 0.4292 -0.0002 0.1312 0.020 Uiso 1 1 calc R U
H12B H 0.3684 -0.1101 0.1440 0.020 Uiso 1 1 calc R U
C13 C 0.3122(5) -0.0760(6) 0.2485(4) 0.0198(14) Uani 1 1 d . .
H13A H 0.2493 -0.0707 0.2127 0.030 Uiso 1 1 calc R U
H13B H 0.2971 -0.0486 0.2918 0.030 Uiso 1 1 calc R U
H13C H 0.3345 -0.1527 0.2540 0.030 Uiso 1 1 calc R U
C14 C 0.3575(5) 0.1049(5) 0.2152(4) 0.0159(13) Uani 1 1 d . .
H14A H 0.3269 0.1310 0.2542 0.019 Uiso 1 1 calc R U
H14B H 0.3025 0.1068 0.1733 0.019 Uiso 1 1 calc R U
C15 C 0.4481(5) 0.1782(5) 0.2062(3) 0.0172(13) Uani 1 1 d . .
H15A H 0.4643 0.1667 0.1601 0.021 Uiso 1 1 calc R U
H15B H 0.4283 0.2559 0.2100 0.021 Uiso 1 1 calc R U
C16 C 0.7353(5) 0.0300(5) 0.4088(3) 0.0171(13) Uani 1 1 d . .
C17 C 0.8299(5) 0.0391(6) 0.4613(4) 0.0226(15) Uani 1 1 d . .
H17A H 0.8625 -0.0333 0.4697 0.034 Uiso 1 1 calc R U
H17B H 0.8120 0.0670 0.5038 0.034 Uiso 1 1 calc R U
H17C H 0.8788 0.0896 0.4456 0.034 Uiso 1 1 calc R U
C18 C 0.5170(5) -0.2279(5) 0.3556(3) 0.0164(13) Uani 1 1 d . .
C19 C 0.5090(6) -0.3369(6) 0.3842(4) 0.0255(16) Uani 1 1 d . .
H19A H 0.4563 -0.3795 0.3533 0.038 Uiso 1 1 calc R U
H19B H 0.4888 -0.3305 0.4291 0.038 Uiso 1 1 calc R U
H19C H 0.5767 -0.3740 0.3896 0.038 Uiso 1 1 calc R U
N1S N 0.2428(5) 0.2536(6) 0.5786(4) 0.0302(15) Uani 1 1 d . .
C1S C 0.1584(6) 0.2652(6) 0.5537(4) 0.0239(15) Uani 1 1 d . .
C2S C 0.0488(6) 0.2824(7) 0.5227(4) 0.0312(18) Uani 1 1 d . .
H2S1 H 0.0044 0.2481 0.5514 0.047 Uiso 1 1 calc R U
H2S2 H 0.0342 0.2495 0.4769 0.047 Uiso 1 1 calc R U
H2S3 H 0.0342 0.3612 0.5191 0.047 Uiso 1 1 calc R U

loop_
_atom_site_aniso_label
_atom_site_aniso_U_11
_atom_site_aniso_U_22
_atom_site_aniso_U_33
_atom_site_aniso_U_23
_atom_site_aniso_U_13
_atom_site_aniso_U_12
Sb1 0.0111(2) 0.0150(2) 0.0226(2) 0.00239(18) 0.00270(16) 0.00035(16)
F1 0.020(2) 0.029(3) 0.065(4) -0.008(2) -0.003(2) -0.0064(19)
F2 0.036(3) 0.045(3) 0.042(3) 0.023(2) 0.019(2) 0.005(2)
F3 0.014(2) 0.043(3) 0.033(3) -0.014(2) -0.0012(17) -0.0079(19)
F4 0.031(2) 0.027(2) 0.027(2) 0.0086(19) 0.0052(18) 0.0018(19)
F5 0.024(2) 0.028(2) 0.049(3) -0.003(2) 0.013(2) 0.0078(19)
F6 0.026(2) 0.022(2) 0.043(3) -0.002(2) 0.009(2) 0.0079(18)
Sb2 0.0123(2) 0.0160(2) 0.0194(2) -0.00114(18) -0.00102(16) 0.00036(16)
F7 0.028(2) 0.032(2) 0.037(3) 0.013(2) -0.0048(19) 0.010(2)
F8 0.035(3) 0.041(3) 0.041(3) -0.017(2) 0.007(2) 0.010(2)
F9 0.021(2) 0.040(3) 0.022(2) 0.002(2) -0.0044(17) 0.0055(19)
F10 0.028(2) 0.035(3) 0.023(2) -0.0019(19) 0.0068(18) 0.0085(19)
F11 0.016(2) 0.036(3) 0.040(3) 0.010(2) 0.0006(18) -0.0086(18)
F12 0.026(2) 0.034(3) 0.056(3) 0.003(2) 0.003(2) -0.016(2)
Fe1 0.0068(4) 0.0115(4) 0.0142(5) -0.0004(3) 0.0004(3) -0.0003(3)
N1 0.010(2) 0.016(3) 0.013(3) 0.002(2) -0.0016(19) -0.001(2)
C1 0.009(3) 0.018(3) 0.019(3) -0.002(3) 0.000(2) 0.000(2)
N2 0.012(3) 0.011(3) 0.017(3) -0.001(2) 0.000(2) -0.0004(19)
C2 0.014(3) 0.023(4) 0.021(3) 0.003(3) 0.004(2) 0.003(3)
N3 0.010(2) 0.015(3) 0.017(3) 0.002(2) 0.000(2) 0.003(2)
C3 0.016(3) 0.025(4) 0.020(4) 0.003(3) 0.005(3) 0.004(3)
N4 0.007(2) 0.017(3) 0.017(3) 0.002(2) 0.0013(19) -0.001(2)
C4 0.016(3) 0.026(4) 0.021(4) -0.002(3) 0.004(3) 0.009(3)
N5 0.009(2) 0.009(3) 0.016(3) 0.000(2) 0.0021(19) -0.0032(19)
C5 0.017(3) 0.015(3) 0.020(4) -0.003(3) -0.002(3) 0.002(3)
N6 0.004(2) 0.016(3) 0.020(3) 0.001(2) -0.0004(19) 0.0007(19)
C6 0.010(3) 0.018(3) 0.012(3) 0.001(2) -0.003(2) -0.001(2)
C7 0.010(3) 0.013(3) 0.017(3) 0.002(2) -0.006(2) 0.003(2)
C8 0.010(3) 0.022(3) 0.017(3) 0.001(3) 0.004(2) -0.004(2)
C9 0.013(3) 0.018(3) 0.019(3) 0.005(3) 0.008(2) 0.000(3)
C10 0.011(3) 0.022(3) 0.026(4) -0.001(3) 0.002(2) 0.009(3)
C11 0.015(3) 0.019(3) 0.021(3) -0.006(3) 0.006(3) -0.004(3)
C12 0.013(3) 0.020(3) 0.017(3) -0.002(3) 0.000(2) 0.001(2)
C13 0.010(3) 0.022(3) 0.027(4) -0.001(3) 0.003(3) -0.004(3)
C14 0.010(3) 0.013(3) 0.024(4) 0.002(3) 0.002(2) 0.002(2)
C15 0.020(3) 0.014(3) 0.017(3) 0.005(3) 0.000(3) -0.001(3)
C16 0.016(3) 0.017(3) 0.019(3) 0.002(3) 0.006(3) 0.001(3)
C17 0.015(3) 0.029(4) 0.022(4) 0.001(3) -0.002(3) -0.003(3)
C18 0.008(3) 0.017(3) 0.023(4) -0.003(3) 0.000(2) 0.001(2)
C19 0.028(4) 0.021(4) 0.029(4) 0.003(3) 0.009(3) 0.002(3)
N1S 0.022(3) 0.036(4) 0.033(4) 0.000(3) 0.007(3) 0.004(3)
C1S 0.025(4) 0.021(4) 0.027(4) -0.005(3) 0.010(3) 0.002(3)
C2S 0.022(4) 0.036(5) 0.032(4) -0.010(4) -0.002(3) 0.006(3)

loop_
_atom_type_symbol
_atom_type_description
_atom_type_scat_dispersion_real
_atom_type_scat_dispersion_imag
_atom_type_scat_source
C C 0.0033 0.0016 'International Tables Vol C Tables 4.2.6.8 and 6.1.1.4'
H H 0.0000 0.0000 'International Tables Vol C Tables 4.2.6.8 and 6.1.1.4'
N N 0.0061 0.0033 'International Tables Vol C Tables 4.2.6.8 and 6.1.1.4'
F F 0.0171 0.0103 'International Tables Vol C Tables 4.2.6.8 and 6.1.1.4'
Fe Fe 0.3463 0.8444 'International Tables Vol C Tables 4.2.6.8 and 6.1.1.4'
Sb Sb -0.5866 1.5461 'International Tables Vol C Tables 4.2.6.8 and 6.1.1.4'

loop_
_geom_angle_atom_site_label_1
_geom_angle_atom_site_label_2
_geom_angle_atom_site_label_3
_geom_angle
F2 Sb1 F3 89.5(2)
F2 Sb1 F6 90.0(2)
F3 Sb1 F6 91.2(2)
F2 Sb1 F4 179.0(2)
F3 Sb1 F4 89.8(2)
F6 Sb1 F4 89.2(2)
F2 Sb1 F1 90.3(2)
F3 Sb1 F1 179.0(2)
F6 Sb1 F1 89.8(2)
F4 Sb1 F1 90.5(2)
F2 Sb1 F5 90.2(2)
F3 Sb1 F5 89.2(2)
F6 Sb1 F5 179.5(2)
F4 Sb1 F5 90.6(2)
F1 Sb1 F5 89.8(2)
F7 Sb2 F8 91.6(2)
F7 Sb2 F11 91.2(2)
F8 Sb2 F11 91.0(2)
F7 Sb2 F9 178.8(2)
F8 Sb2 F9 89.6(2)
F11 Sb2 F9 88.53(19)
F7 Sb2 F10 89.0(2)
F8 Sb2 F10 178.9(2)
F11 Sb2 F10 89.9(2)
F9 Sb2 F10 89.79(19)
F7 Sb2 F12 90.8(2)
F8 Sb2 F12 89.9(2)
F11 Sb2 F12 177.8(2)
F9 Sb2 F12 89.5(2)
F10 Sb2 F12 89.2(2)
N6 Fe1 N5 88.6(2)
N6 Fe1 N2 175.4(2)
N5 Fe1 N2 93.8(2)
N6 Fe1 N3 91.1(2)
N5 Fe1 N3 93.1(2)
N2 Fe1 N3 84.8(2)
N6 Fe1 N4 92.6(2)
N5 Fe1 N4 177.7(2)
N2 Fe1 N4 85.0(2)
N3 Fe1 N4 84.9(2)
N6 Fe1 N1 101.2(2)
N5 Fe1 N1 87.5(2)
N2 Fe1 N1 82.9(2)
N3 Fe1 N1 167.7(2)
N4 Fe1 N1 94.2(2)
C1 N1 C6 116.9(6)
C1 N1 Fe1 133.4(4)
C6 N1 Fe1 109.7(4)
N1 C1 C3 121.0(6)
N1 C1 C2 119.5(6)
C3 C1 C2 119.4(6)
C7 N2 C8 111.5(5)
C7 N2 C15 110.2(5)
C8 N2 C15 110.7(5)
C7 N2 Fe1 106.3(4)
C8 N2 Fe1 106.9(4)
C15 N2 Fe1 111.2(4)
C1 C2 H2A 109.5
C1 C2 H2B 109.5
H2A C2 H2B 109.5
C1 C2 H2C 109.5
H2A C2 H2C 109.5
H2B C2 H2C 109.5
C11 N3 C10 107.0(5)
C11 N3 C9 110.6(5)
C10 N3 C9 108.3(5)
C11 N3 Fe1 105.2(4)
C10 N3 Fe1 115.7(4)
C9 N3 Fe1 109.9(4)
C4 C3 C1 121.3(6)
C4 C3 H3A 119.3
C1 C3 H3A 119.3
C13 N4 C14 107.9(5)
C13 N4 C12 108.1(5)
C14 N4 C12 111.0(5)
C13 N4 Fe1 116.0(4)
C14 N4 Fe1 104.8(4)
C12 N4 Fe1 109.0(4)
C3 C4 C5 118.5(6)
C3 C4 H4A 120.8
C5 C4 H4A 120.8
C16 N5 Fe1 176.8(5)
C4 C5 C6 118.3(6)
C4 C5 H5A 120.9
C6 C5 H5A 120.9
C18 N6 Fe1 177.7(5)
N1 C6 C5 123.6(6)
N1 C6 C7 115.3(6)
C5 C6 C7 121.1(6)
N2 C7 C6 107.8(5)
N2 C7 H7A 110.1
C6 C7 H7A 110.1
N2 C7 H7B 110.1
C6 C7 H7B 110.1
H7A C7 H7B 108.5
N2 C8 C9 108.5(5)
N2 C8 H8A 110.0
C9 C8 H8A 110.0
N2 C8 H8B 110.0
C9 C8 H8B 110.0
H8A C8 H8B 108.4
N3 C9 C8 109.4(5)
N3 C9 H9A 109.8
C8 C9 H9A 109.8
N3 C9 H9B 109.8
C8 C9 H9B 109.8
H9A C9 H9B 108.2
N3 C10 H10A 109.5
N3 C10 H10B 109.5
H10A C10 H10B 109.5
N3 C10 H10C 109.5
H10A C10 H10C 109.5
H10B C10 H10C 109.5
N3 C11 C12 109.1(5)
N3 C11 H11A 109.9
C12 C11 H11A 109.9
N3 C11 H11B 109.9
C12 C11 H11B 109.9
H11A C11 H11B 108.3
N4 C12 C11 110.5(5)
N4 C12 H12A 109.5
C11 C12 H12A 109.5
N4 C12 H12B 109.5
C11 C12 H12B 109.5
H12A C12 H12B 108.1
N4 C13 H13A 109.5
N4 C13 H13B 109.5
H13A C13 H13B 109.5
N4 C13 H13C 109.5
H13A C13 H13C 109.5
H13B C13 H13C 109.5
N4 C14 C15 108.6(5)
N4 C14 H14A 110.0
C15 C14 H14A 110.0
N4 C14 H14B 110.0
C15 C14 H14B 110.0
H14A C14 H14B 108.4
N2 C15 C14 110.6(5)
N2 C15 H15A 109.5
C14 C15 H15A 109.5
N2 C15 H15B 109.5
C14 C15 H15B 109.5
H15A C15 H15B 108.1
N5 C16 C17 179.9(9)
C16 C17 H17A 109.5
C16 C17 H17B 109.5
H17A C17 H17B 109.5
C16 C17 H17C 109.5
H17A C17 H17C 109.5
H17B C17 H17C 109.5
N6 C18 C19 176.6(7)
C18 C19 H19A 109.5
C18 C19 H19B 109.5
H19A C19 H19B 109.5
C18 C19 H19C 109.5
H19A C19 H19C 109.5
H19B C19 H19C 109.5
N1S C1S C2S 178.5(9)
C1S C2S H2S1 109.5
C1S C2S H2S2 109.5
H2S1 C2S H2S2 109.5
C1S C2S H2S3 109.5
H2S1 C2S H2S3 109.5
H2S2 C2S H2S3 109.5

loop_
_geom_bond_atom_site_label_1
_geom_bond_atom_site_label_2
_geom_bond_distance
Sb1 F2 1.870(4)
Sb1 F3 1.872(4)
Sb1 F6 1.873(4)
Sb1 F4 1.874(4)
Sb1 F1 1.880(4)
Sb1 F5 1.882(4)
Sb2 F7 1.868(4)
Sb2 F8 1.871(4)
Sb2 F11 1.871(4)
Sb2 F9 1.877(4)
Sb2 F10 1.878(4)
Sb2 F12 1.879(4)
Fe1 N6 1.942(5)
Fe1 N5 1.946(5)
Fe1 N2 1.986(5)
Fe1 N3 2.039(5)
Fe1 N4 2.064(5)
Fe1 N1 2.075(5)
N1 C1 1.351(8)
N1 C6 1.372(8)
C1 C3 1.390(9)
C1 C2 1.502(9)
N2 C7 1.491(8)
N2 C8 1.493(8)
N2 C15 1.505(8)
C2 H2A 0.9800
C2 H2B 0.9800
C2 H2C 0.9800
N3 C11 1.494(8)
N3 C10 1.498(8)
N3 C9 1.507(8)
C3 C4 1.374(10)
C3 H3A 0.9500
N4 C13 1.490(8)
N4 C14 1.490(8)
N4 C12 1.502(8)
C4 C5 1.378(10)
C4 H4A 0.9500
N5 C16 1.139(8)
C5 C6 1.388(9)
C5 H5A 0.9500
N6 C18 1.135(8)
C6 C7 1.492(9)
C7 H7A 0.9900
C7 H7B 0.9900
C8 C9 1.519(9)
C8 H8A 0.9900
C8 H8B 0.9900
C9 H9A 0.9900
C9 H9B 0.9900
C10 H10A 0.9800
C10 H10B 0.9800
C10 H10C 0.9800
C11 C12 1.517(9)
C11 H11A 0.9900
C11 H11B 0.9900
C12 H12A 0.9900
C12 H12B 0.9900
C13 H13A 0.9800
C13 H13B 0.9800
C13 H13C 0.9800
C14 C15 1.521(9)
C14 H14A 0.9900
C14 H14B 0.9900
C15 H15A 0.9900
C15 H15B 0.9900
C16 C17 1.461(9)
C17 H17A 0.9800
C17 H17B 0.9800
C17 H17C 0.9800
C18 C19 1.458(10)
C19 H19A 0.9800
C19 H19B 0.9800
C19 H19C 0.9800
N1S C1S 1.126(9)
C1S C2S 1.461(10)
C2S H2S1 0.9800
C2S H2S2 0.9800
C2S H2S3 0.9800

loop_
_geom_torsion_atom_site_label_1
_geom_torsion_atom_site_label_2
_geom_torsion_atom_site_label_3
_geom_torsion_atom_site_label_4
_geom_torsion
C6 N1 C1 C3 6.5(9)
Fe1 N1 C1 C3 -170.8(5)
C6 N1 C1 C2 -170.3(6)
Fe1 N1 C1 C2 12.3(9)
N1 C1 C3 C4 -1.6(10)
C2 C1 C3 C4 175.2(6)
C1 C3 C4 C5 -2.8(10)
C3 C4 C5 C6 1.9(10)
C1 N1 C6 C5 -7.6(9)
Fe1 N1 C6 C5 170.4(5)
C1 N1 C6 C7 169.9(5)
Fe1 N1 C6 C7 -12.1(6)
C4 C5 C6 N1 3.4(10)
C4 C5 C6 C7 -174.0(6)
C8 N2 C7 C6 -161.3(5)
C15 N2 C7 C6 75.4(6)
Fe1 N2 C7 C6 -45.2(5)
N1 C6 C7 N2 38.5(7)
C5 C6 C7 N2 -143.9(6)
C7 N2 C8 C9 163.6(5)
C15 N2 C8 C9 -73.3(6)
Fe1 N2 C8 C9 47.9(5)
C11 N3 C9 C8 135.6(5)
C10 N3 C9 C8 -107.5(6)
Fe1 N3 C9 C8 19.9(6)
N2 C8 C9 N3 -44.4(7)
C10 N3 C11 C12 171.6(5)
C9 N3 C11 C12 -70.7(6)
Fe1 N3 C11 C12 47.9(6)
C13 N4 C12 C11 -105.4(6)
C14 N4 C12 C11 136.5(5)
Fe1 N4 C12 C11 21.5(6)
N3 C11 C12 N4 -46.8(7)
C13 N4 C14 C15 170.8(5)
C12 N4 C14 C15 -70.9(6)
Fe1 N4 C14 C15 46.6(6)
C7 N2 C15 C14 -99.1(6)
C8 N2 C15 C14 137.1(6)
Fe1 N2 C15 C14 18.4(6)
N4 C14 C15 N2 -44.0(7)
